data_4132649
loop_
_publ_author_name
'Chen, Jiawei'
'Yassin, Nadine'
'Gunasekara, Thilina'
'Norton, Jack R.'
'Rauch, Michael'

_publ_section_title
;
 Insertion of Isonitriles into the M-C Bonds of Group 4 Dialkyl Complexes.
;
_journal_issue 28
_journal_name_full 'Journal of the American Chemical Society'
_journal_page_first 8980
_journal_page_last 8989
_journal_paper_doi 10.1021/jacs.8b05377
_journal_volume 140
_journal_year 2018
_chemical_formula_sum 'C26 H46 Hf N2 Si'
_chemical_formula_weight 593.23
_space_group_crystal_system monoclinic
_space_group_IT_number 14
_space_group_name_Hall '-P 2yn'
_space_group_name_H-M_alt 'P 1 21/n 1'
_atom_sites_solution_hydrogens geom
_audit_creation_method SHELXL-2014/7
_cell_angle_alpha 90
_cell_angle_beta 93.032(3)
_cell_angle_gamma 90
_cell_formula_units_Z 4
_cell_length_a 9.827(2)
_cell_length_b 16.380(3)
_cell_length_c 16.788(3)
_cell_measurement_reflns_used 9461
_cell_measurement_temperature 130(2)
_cell_measurement_theta_max 30.67
_cell_measurement_theta_min 2.35
_cell_volume 2698.5(9)
_computing_cell_refinement 'Bruker SAINT'
_computing_data_collection 'Bruker APEX2'
_computing_data_reduction 'Bruker SAINT'
_computing_molecular_graphics 'Bruker SHELXTL'
_computing_publication_material 'Bruker SHELXTL'
_computing_structure_refinement 'SHELXL-2014/7 (Sheldrick, 2014)'
_computing_structure_solution 'SHELXS-97 (Sheldrick 2008)'
_diffrn_ambient_temperature 130(2)
_diffrn_measured_fraction_theta_full 1.000
_diffrn_measured_fraction_theta_max 0.998
_diffrn_measurement_device_type 'Bruker APEX-II CCD'
_diffrn_measurement_method '\f and \w scans'
_diffrn_radiation_type MoK\a
_diffrn_radiation_wavelength 0.71073
_diffrn_reflns_av_R_equivalents 0.0383
_diffrn_reflns_av_unetI/netI 0.0260
_diffrn_reflns_Laue_measured_fraction_full 1.000
_diffrn_reflns_Laue_measured_fraction_max 0.998
_diffrn_reflns_limit_h_max 14
_diffrn_reflns_limit_h_min -14
_diffrn_reflns_limit_k_max 23
_diffrn_reflns_limit_k_min -23
_diffrn_reflns_limit_l_max 24
_diffrn_reflns_limit_l_min -24
_diffrn_reflns_number 43696
_diffrn_reflns_point_group_measured_fraction_full 1.000
_diffrn_reflns_point_group_measured_fraction_max 0.998
_diffrn_reflns_theta_full 25.000
_diffrn_reflns_theta_max 30.671
_diffrn_reflns_theta_min 1.738
_exptl_absorpt_coefficient_mu 3.925
_exptl_absorpt_correction_T_max 0.7461
_exptl_absorpt_correction_T_min 0.5805
_exptl_absorpt_correction_type empirical
_exptl_absorpt_process_details sadabs
_exptl_crystal_colour colorless
_exptl_crystal_density_diffrn 1.460
_exptl_crystal_description plate
_exptl_crystal_F_000 1208
_exptl_crystal_size_max 0.190
_exptl_crystal_size_mid 0.100
_exptl_crystal_size_min 0.060
_refine_diff_density_max 0.844
_refine_diff_density_min -0.581
_refine_diff_density_rms 0.088
_refine_ls_extinction_method none
_refine_ls_goodness_of_fit_ref 1.038
_refine_ls_hydrogen_treatment constr
_refine_ls_matrix_type full
_refine_ls_number_parameters 285
_refine_ls_number_reflns 8332
_refine_ls_number_restraints 0
_refine_ls_restrained_S_all 1.038
_refine_ls_R_factor_all 0.0239
_refine_ls_R_factor_gt 0.0182
_refine_ls_shift/su_max 0.005
_refine_ls_shift/su_mean 0.000
_refine_ls_structure_factor_coef Fsqd
_refine_ls_weighting_details 'w=1/[\s^2^(Fo^2^)+(0.0173P)^2^+1.3025P] where P=(Fo^2^+2Fc^2^)/3'
_refine_ls_weighting_scheme calc
_refine_ls_wR_factor_gt 0.0424
_refine_ls_wR_factor_ref 0.0447
_reflns_Friedel_coverage 0.000
_reflns_number_gt 7287
_reflns_number_total 8332
_reflns_threshold_expression 'I > 2\s(I)'
_cod_data_source_file ja8b05377_si_001.cif
_cod_data_source_block hfms10
_cod_original_cell_volume 2698.6(10)
_cod_original_sg_symbol_H-M 'P 21/n'
_cod_database_code 4132649
_shelx_shelxl_version_number 2014/7
_shelx_space_group_comment
; 
The symmetry employed for this shelxl refinement is uniquely defined 
by the following loop, which should always be used as a source of 
symmetry information in preference to the above space-group names. 
They are only intended as comments. 
;
_shelx_estimated_absorpt_t_min 0.523
_shelx_estimated_absorpt_t_max 0.799

loop_
_space_group_symop_operation_xyz
'x, y, z'
'-x+1/2, y+1/2, -z+1/2'
'-x, -y, -z'
'x-1/2, -y-1/2, z-1/2'

loop_
_atom_site_label
_atom_site_type_symbol
_atom_site_fract_x
_atom_site_fract_y
_atom_site_fract_z
_atom_site_U_iso_or_equiv
_atom_site_adp_type
_atom_site_occupancy
_atom_site_site_symmetry_order
_atom_site_calc_flag
_atom_site_refinement_flags_posn
_atom_site_refinement_flags_adp
Hf1 Hf 0.83102(2) 0.68125(2) 0.11526(2) 0.01263(2) Uani 1 1 d . .
Si1 Si 0.75920(5) 0.51653(3) 0.17765(3) 0.01612(9) Uani 1 1 d . .
N1 N 0.70458(14) 0.61631(9) 0.19056(9) 0.0150(3) Uani 1 1 d . .
N2 N 0.71785(15) 0.77171(9) 0.03842(9) 0.0161(3) Uani 1 1 d . .
C1 C 0.94313(19) 0.76523(11) 0.20623(11) 0.0189(3) Uani 1 1 d . .
H1A H 0.8729 0.7964 0.2335 0.023 Uiso 1 1 calc R U
H1B H 0.9896 0.7298 0.2470 0.023 Uiso 1 1 calc R U
C2 C 1.04741(19) 0.82611(11) 0.17956(12) 0.0188(3) Uani 1 1 d . .
C3 C 1.03181(19) 0.87815(11) 0.11767(12) 0.0199(4) Uani 1 1 d . .
C4 C 0.90822(19) 0.87868(11) 0.05847(11) 0.0206(4) Uani 1 1 d . .
H4A H 0.8460 0.9236 0.0718 0.025 Uiso 1 1 calc R U
H4B H 0.9384 0.8882 0.0039 0.025 Uiso 1 1 calc R U
C5 C 0.83492(19) 0.79943(11) 0.06131(11) 0.0169(3) Uani 1 1 d . .
C6 C 1.1780(2) 0.82496(14) 0.23176(14) 0.0302(5) Uani 1 1 d . .
H6A H 1.2507 0.8519 0.2038 0.045 Uiso 1 1 calc R U
H6B H 1.2042 0.7683 0.2435 0.045 Uiso 1 1 calc R U
H6C H 1.1637 0.8539 0.2817 0.045 Uiso 1 1 calc R U
C7 C 1.1363(2) 0.94126(13) 0.09605(14) 0.0310(5) Uani 1 1 d . .
H7A H 1.2043 0.9475 0.1404 0.046 Uiso 1 1 calc R U
H7B H 1.0908 0.9937 0.0854 0.046 Uiso 1 1 calc R U
H7C H 1.1813 0.9234 0.0483 0.046 Uiso 1 1 calc R U
C11 C 0.85027(18) 0.56712(11) 0.02294(10) 0.0169(3) Uani 1 1 d . .
C12 C 0.7237(2) 0.54309(12) -0.02614(11) 0.0233(4) Uani 1 1 d . .
H12A H 0.7242 0.4840 -0.0355 0.035 Uiso 1 1 calc R U
H12B H 0.7215 0.5718 -0.0774 0.035 Uiso 1 1 calc R U
H12C H 0.6429 0.5578 0.0026 0.035 Uiso 1 1 calc R U
C13 C 0.94962(19) 0.62208(11) -0.00319(11) 0.0196(4) Uani 1 1 d . .
C14 C 0.9525(2) 0.66124(13) -0.08402(12) 0.0274(4) Uani 1 1 d . .
H14A H 0.9960 0.6241 -0.1208 0.041 Uiso 1 1 calc R U
H14B H 1.0044 0.7123 -0.0798 0.041 Uiso 1 1 calc R U
H14C H 0.8591 0.6728 -0.1042 0.041 Uiso 1 1 calc R U
C15 C 1.05268(18) 0.63052(11) 0.05926(12) 0.0195(4) Uani 1 1 d . .
C16 C 1.1802(2) 0.68055(13) 0.05344(15) 0.0288(4) Uani 1 1 d . .
H16A H 1.2389 0.6552 0.0150 0.043 Uiso 1 1 calc R U
H16B H 1.2288 0.6831 0.1059 0.043 Uiso 1 1 calc R U
H16C H 1.1559 0.7359 0.0357 0.043 Uiso 1 1 calc R U
C17 C 1.01721(17) 0.58019(11) 0.12345(11) 0.0166(3) Uani 1 1 d . .
C18 C 1.1029(2) 0.56923(13) 0.19919(12) 0.0249(4) Uani 1 1 d . .
H18A H 1.1461 0.5153 0.1993 0.037 Uiso 1 1 calc R U
H18B H 1.0452 0.5736 0.2449 0.037 Uiso 1 1 calc R U
H18C H 1.1733 0.6116 0.2030 0.037 Uiso 1 1 calc R U
C19 C 0.88938(18) 0.54059(11) 0.10289(10) 0.0157(3) Uani 1 1 d . .
C21 C 0.8342(2) 0.46537(13) 0.26987(12) 0.0271(4) Uani 1 1 d . .
H21A H 0.7607 0.4450 0.3017 0.041 Uiso 1 1 calc R U
H21B H 0.8894 0.5048 0.3014 0.041 Uiso 1 1 calc R U
H21C H 0.8917 0.4197 0.2547 0.041 Uiso 1 1 calc R U
C22 C 0.6298(2) 0.44139(13) 0.13713(14) 0.0304(5) Uani 1 1 d . .
H22A H 0.5758 0.4214 0.1805 0.046 Uiso 1 1 calc R U
H22B H 0.6762 0.3954 0.1130 0.046 Uiso 1 1 calc R U
H22C H 0.5695 0.4680 0.0966 0.046 Uiso 1 1 calc R U
C31 C 0.60417(19) 0.64259(12) 0.24789(11) 0.0203(4) Uani 1 1 d . .
C32 C 0.6742(3) 0.65085(18) 0.33127(13) 0.0398(6) Uani 1 1 d . .
H32A H 0.7487 0.6905 0.3297 0.060 Uiso 1 1 calc R U
H32B H 0.7109 0.5977 0.3486 0.060 Uiso 1 1 calc R U
H32C H 0.6079 0.6696 0.3688 0.060 Uiso 1 1 calc R U
C33 C 0.4859(2) 0.58206(15) 0.25119(17) 0.0399(6) Uani 1 1 d . .
H33A H 0.4438 0.5745 0.1975 0.060 Uiso 1 1 calc R U
H33B H 0.4180 0.6034 0.2865 0.060 Uiso 1 1 calc R U
H33C H 0.5203 0.5296 0.2718 0.060 Uiso 1 1 calc R U
C34 C 0.5463(2) 0.72537(13) 0.22232(14) 0.0300(5) Uani 1 1 d . .
H34A H 0.5026 0.7210 0.1686 0.045 Uiso 1 1 calc R U
H34B H 0.6202 0.7655 0.2221 0.045 Uiso 1 1 calc R U
H34C H 0.4789 0.7428 0.2598 0.045 Uiso 1 1 calc R U
C41 C 0.6027(2) 0.81066(11) -0.00967(11) 0.0207(4) Uani 1 1 d . .
C42 C 0.6566(2) 0.85097(15) -0.08301(13) 0.0324(5) Uani 1 1 d . .
H42A H 0.7112 0.8116 -0.1115 0.049 Uiso 1 1 calc R U
H42B H 0.7134 0.8979 -0.0667 0.049 Uiso 1 1 calc R U
H42C H 0.5800 0.8695 -0.1182 0.049 Uiso 1 1 calc R U
C43 C 0.5339(3) 0.87390(16) 0.04125(14) 0.0391(6) Uani 1 1 d . .
H43A H 0.5993 0.9170 0.0567 0.059 Uiso 1 1 calc R U
H43B H 0.5019 0.8476 0.0892 0.059 Uiso 1 1 calc R U
H43C H 0.4562 0.8978 0.0106 0.059 Uiso 1 1 calc R U
C44 C 0.5046(2) 0.74259(14) -0.03439(15) 0.0345(5) Uani 1 1 d . .
H44A H 0.5490 0.7050 -0.0703 0.052 Uiso 1 1 calc R U
H44B H 0.4233 0.7659 -0.0620 0.052 Uiso 1 1 calc R U
H44C H 0.4783 0.7129 0.0131 0.052 Uiso 1 1 calc R U

loop_
_atom_site_aniso_label
_atom_site_aniso_U_11
_atom_site_aniso_U_22
_atom_site_aniso_U_33
_atom_site_aniso_U_23
_atom_site_aniso_U_13
_atom_site_aniso_U_12
Hf1 0.01415(4) 0.01131(4) 0.01250(4) 0.00005(2) 0.00133(2) -0.00019(2)
Si1 0.0196(2) 0.0136(2) 0.0153(2) 0.00100(17) 0.00216(18) -0.00197(18)
N1 0.0139(7) 0.0165(7) 0.0147(7) -0.0007(5) 0.0021(5) 0.0003(5)
N2 0.0189(7) 0.0160(7) 0.0134(7) 0.0006(5) -0.0007(5) 0.0004(6)
C1 0.0223(9) 0.0169(8) 0.0172(8) 0.0000(7) 0.0001(7) -0.0008(7)
C2 0.0174(8) 0.0173(9) 0.0215(9) -0.0032(7) -0.0012(7) -0.0024(6)
C3 0.0196(8) 0.0164(8) 0.0235(9) -0.0011(7) -0.0005(7) -0.0041(7)
C4 0.0237(9) 0.0161(8) 0.0217(9) 0.0040(7) -0.0013(7) -0.0022(7)
C5 0.0200(8) 0.0175(8) 0.0132(8) 0.0004(6) 0.0011(6) -0.0014(6)
C6 0.0236(10) 0.0328(12) 0.0332(12) 0.0022(9) -0.0073(9) -0.0052(8)
C7 0.0305(11) 0.0260(11) 0.0365(12) 0.0048(9) 0.0022(9) -0.0121(8)
C11 0.0217(8) 0.0147(8) 0.0142(8) -0.0026(6) 0.0011(6) 0.0016(6)
C12 0.0285(10) 0.0220(9) 0.0190(9) -0.0038(7) -0.0032(7) 0.0006(8)
C13 0.0253(9) 0.0173(8) 0.0170(8) 0.0002(7) 0.0070(7) 0.0024(7)
C14 0.0395(12) 0.0257(10) 0.0177(9) 0.0033(8) 0.0082(8) 0.0028(9)
C15 0.0169(8) 0.0185(9) 0.0240(9) -0.0014(7) 0.0087(7) 0.0018(7)
C16 0.0213(9) 0.0275(11) 0.0385(12) -0.0012(9) 0.0119(9) -0.0028(8)
C17 0.0156(8) 0.0162(8) 0.0181(8) -0.0020(6) 0.0012(6) 0.0039(6)
C18 0.0227(9) 0.0267(10) 0.0247(10) 0.0002(8) -0.0039(8) 0.0028(8)
C19 0.0188(8) 0.0129(7) 0.0154(8) -0.0006(6) 0.0018(6) 0.0015(6)
C21 0.0356(11) 0.0236(10) 0.0225(10) 0.0072(8) 0.0041(8) 0.0052(8)
C22 0.0348(11) 0.0246(10) 0.0322(11) -0.0041(8) 0.0050(9) -0.0136(9)
C31 0.0185(8) 0.0238(9) 0.0193(9) 0.0013(7) 0.0071(7) 0.0020(7)
C32 0.0438(14) 0.0570(16) 0.0188(10) -0.0038(10) 0.0039(9) 0.0217(12)
C33 0.0281(11) 0.0357(13) 0.0581(16) 0.0001(11) 0.0225(11) -0.0030(10)
C34 0.0306(11) 0.0280(11) 0.0324(11) 0.0026(9) 0.0106(9) 0.0098(9)
C41 0.0228(9) 0.0214(9) 0.0174(9) 0.0023(7) -0.0048(7) 0.0014(7)
C42 0.0363(12) 0.0369(12) 0.0232(10) 0.0125(9) -0.0077(9) -0.0042(10)
C43 0.0427(13) 0.0412(13) 0.0324(12) -0.0038(10) -0.0075(10) 0.0252(11)
C44 0.0266(11) 0.0329(12) 0.0422(13) 0.0096(10) -0.0153(9) -0.0067(9)

loop_
_atom_type_symbol
_atom_type_description
_atom_type_scat_dispersion_real
_atom_type_scat_dispersion_imag
_atom_type_scat_source
C C 0.0033 0.0016 'International Tables Vol C Tables 4.2.6.8 and 6.1.1.4'
H H 0.0000 0.0000 'International Tables Vol C Tables 4.2.6.8 and 6.1.1.4'
N N 0.0061 0.0033 'International Tables Vol C Tables 4.2.6.8 and 6.1.1.4'
Si Si 0.0817 0.0704 'International Tables Vol C Tables 4.2.6.8 and 6.1.1.4'
Hf Hf -0.5830 6.1852 'International Tables Vol C Tables 4.2.6.8 and 6.1.1.4'

loop_
_geom_angle_atom_site_label_1
_geom_angle_atom_site_label_2
_geom_angle_atom_site_label_3
_geom_angle
N1 Hf1 C5 137.35(6)
N1 Hf1 N2 113.06(6)
C5 Hf1 N2 33.97(6)
N1 Hf1 C1 100.43(6)
C5 Hf1 C1 73.76(7)
N2 Hf1 C1 101.22(6)
N1 Hf1 C19 73.55(6)
C5 Hf1 C19 145.85(6)
N2 Hf1 C19 135.08(6)
C1 Hf1 C19 121.86(6)
N1 Hf1 C11 93.56(6)
C5 Hf1 C11 114.87(7)
N2 Hf1 C11 101.25(6)
C1 Hf1 C11 146.21(6)
C19 Hf1 C11 34.76(6)
N1 Hf1 C17 94.99(6)
C5 Hf1 C17 126.98(7)
N2 Hf1 C17 145.75(6)
C1 Hf1 C17 92.10(6)
C19 Hf1 C17 34.47(6)
C11 Hf1 C17 55.90(6)
N1 Hf1 C13 125.77(6)
C5 Hf1 C13 89.69(6)
N2 Hf1 C13 92.07(6)
C1 Hf1 C13 121.61(7)
C19 Hf1 C13 56.15(6)
C11 Hf1 C13 32.85(6)
C17 Hf1 C13 54.53(6)
N1 Hf1 C15 126.69(6)
C5 Hf1 C15 95.96(6)
N2 Hf1 C15 114.39(6)
C1 Hf1 C15 92.94(7)
C19 Hf1 C15 55.99(6)
C11 Hf1 C15 54.67(6)
C17 Hf1 C15 32.67(6)
C13 Hf1 C15 32.42(6)
N1 Hf1 Si1 34.64(4)
C5 Hf1 Si1 167.00(5)
N2 Hf1 Si1 133.15(4)
C1 Hf1 Si1 114.94(5)
C19 Hf1 Si1 38.92(4)
C11 Hf1 Si1 63.86(4)
C17 Hf1 Si1 64.10(4)
C13 Hf1 Si1 93.22(4)
C15 Hf1 Si1 93.27(4)
N1 Si1 C22 117.09(9)
N1 Si1 C21 115.32(9)
C22 Si1 C21 103.65(10)
N1 Si1 C19 96.41(7)
C22 Si1 C19 111.62(9)
C21 Si1 C19 113.12(9)
N1 Si1 Hf1 43.57(5)
C22 Si1 Hf1 129.35(8)
C21 Si1 Hf1 127.00(7)
C19 Si1 Hf1 52.85(5)
C31 N1 Si1 125.19(12)
C31 N1 Hf1 132.74(12)
Si1 N1 Hf1 101.79(7)
C5 N2 C41 130.82(16)
C5 N2 Hf1 69.35(10)
C41 N2 Hf1 159.57(12)
C2 C1 Hf1 120.45(12)
C3 C2 C1 126.43(17)
C3 C2 C6 120.82(17)
C1 C2 C6 112.74(17)
C2 C3 C7 124.49(18)
C2 C3 C4 124.03(17)
C7 C3 C4 111.45(17)
C5 C4 C3 110.12(15)
N2 C5 C4 136.99(17)
N2 C5 Hf1 76.67(11)
C4 C5 Hf1 145.45(14)
C13 C11 C19 109.01(16)
C13 C11 C12 124.03(17)
C19 C11 C12 126.94(16)
C13 C11 Hf1 77.73(10)
C19 C11 Hf1 70.50(10)
C12 C11 Hf1 117.21(12)
C11 C13 C15 107.99(16)
C11 C13 C14 126.73(18)
C15 C13 C14 125.18(18)
C11 C13 Hf1 69.43(10)
C15 C13 Hf1 74.09(10)
C14 C13 Hf1 125.00(13)
C17 C15 C13 108.03(16)
C17 C15 C16 127.32(18)
C13 C15 C16 124.53(18)
C17 C15 Hf1 70.14(10)
C13 C15 Hf1 73.49(10)
C16 C15 Hf1 125.13(13)
C15 C17 C19 109.08(16)
C15 C17 C18 124.48(17)
C19 C17 C18 126.42(17)
C15 C17 Hf1 77.20(10)
C19 C17 Hf1 69.73(10)
C18 C17 Hf1 120.65(12)
C17 C19 C11 105.87(15)
C17 C19 Si1 123.38(13)
C11 C19 Si1 121.77(13)
C17 C19 Hf1 75.80(10)
C11 C19 Hf1 74.74(10)
Si1 C19 Hf1 88.23(7)
N1 C31 C34 109.14(15)
N1 C31 C33 111.66(16)
C34 C31 C33 108.29(18)
N1 C31 C32 109.70(16)
C34 C31 C32 108.77(19)
C33 C31 C32 109.22(19)
N2 C41 C42 109.68(16)
N2 C41 C44 106.58(15)
C42 C41 C44 109.99(18)
N2 C41 C43 109.42(16)
C42 C41 C43 110.10(18)
C44 C41 C43 111.0(2)

loop_
_geom_bond_atom_site_label_1
_geom_bond_atom_site_label_2
_geom_bond_distance
Hf1 N1 2.1070(15)
Hf1 C5 2.1384(18)
Hf1 N2 2.2236(15)
Hf1 C1 2.2936(18)
Hf1 C19 2.3861(18)
Hf1 C11 2.4421(17)
Hf1 C17 2.4658(17)
Hf1 C13 2.5489(18)
Hf1 C15 2.5566(18)
Hf1 Si1 2.9923(7)
Si1 N1 1.7375(16)
Si1 C22 1.872(2)
Si1 C21 1.877(2)
Si1 C19 1.8807(18)
N1 C31 1.478(2)
N2 C5 1.277(2)
N2 C41 1.497(2)
C1 C2 1.514(3)
C2 C3 1.346(3)
C2 C6 1.516(3)
C3 C7 1.514(3)
C3 C4 1.528(3)
C4 C5 1.487(2)
C11 C13 1.415(3)
C11 C19 1.443(2)
C11 C12 1.508(3)
C13 C15 1.425(3)
C13 C14 1.503(3)
C15 C17 1.415(3)
C15 C16 1.505(3)
C17 C19 1.439(2)
C17 C18 1.498(3)
C31 C34 1.523(3)
C31 C33 1.531(3)
C31 C32 1.533(3)
C41 C42 1.517(3)
C41 C44 1.517(3)
C41 C43 1.524(3)

loop_
_geom_torsion_atom_site_label_1
_geom_torsion_atom_site_label_2
_geom_torsion_atom_site_label_3
_geom_torsion_atom_site_label_4
_geom_torsion
C22 Si1 N1 C31 65.77(17)
C21 Si1 N1 C31 -56.58(17)
C19 Si1 N1 C31 -175.94(14)
Hf1 Si1 N1 C31 -174.52(18)
C22 Si1 N1 Hf1 -119.70(9)
C21 Si1 N1 Hf1 117.94(9)
C19 Si1 N1 Hf1 -1.42(8)
Hf1 C1 C2 C3 47.8(2)
Hf1 C1 C2 C6 -133.17(15)
C1 C2 C3 C7 176.44(19)
C6 C2 C3 C7 -2.5(3)
C1 C2 C3 C4 -5.9(3)
C6 C2 C3 C4 175.08(18)
C2 C3 C4 C5 -19.3(3)
C7 C3 C4 C5 158.61(17)
C41 N2 C5 C4 5.5(4)
Hf1 N2 C5 C4 -170.7(3)
C41 N2 C5 Hf1 176.24(18)
C3 C4 C5 N2 163.6(2)
C3 C4 C5 Hf1 -0.3(3)
C19 C11 C13 C15 0.4(2)
C12 C11 C13 C15 179.24(16)
Hf1 C11 C13 C15 64.55(13)
C19 C11 C13 C14 176.90(18)
C12 C11 C13 C14 -4.3(3)
Hf1 C11 C13 C14 -118.97(19)
C19 C11 C13 Hf1 -64.13(12)
C12 C11 C13 Hf1 114.69(17)
C11 C13 C15 C17 0.5(2)
C14 C13 C15 C17 -176.06(17)
Hf1 C13 C15 C17 62.02(12)
C11 C13 C15 C16 176.84(17)
C14 C13 C15 C16 0.3(3)
Hf1 C13 C15 C16 -121.64(18)
C11 C13 C15 Hf1 -61.53(12)
C14 C13 C15 Hf1 121.92(18)
C13 C15 C17 C19 -1.2(2)
C16 C15 C17 C19 -177.44(17)
Hf1 C15 C17 C19 62.97(12)
C13 C15 C17 C18 177.24(17)
C16 C15 C17 C18 1.0(3)
Hf1 C15 C17 C18 -118.57(18)
C13 C15 C17 Hf1 -64.19(13)
C16 C15 C17 Hf1 119.60(19)
C15 C17 C19 C11 1.45(19)
C18 C17 C19 C11 -176.98(17)
Hf1 C17 C19 C11 69.26(11)
C15 C17 C19 Si1 -145.99(13)
C18 C17 C19 Si1 35.6(2)
Hf1 C17 C19 Si1 -78.18(12)
C15 C17 C19 Hf1 -67.81(13)
C18 C17 C19 Hf1 113.76(18)
C13 C11 C19 C17 -1.14(19)
C12 C11 C19 C17 -179.92(17)
Hf1 C11 C19 C17 -70.01(11)
C13 C11 C19 Si1 146.95(14)
C12 C11 C19 Si1 -31.8(2)
Hf1 C11 C19 Si1 78.08(11)
C13 C11 C19 Hf1 68.87(13)
C12 C11 C19 Hf1 -109.91(18)
N1 Si1 C19 C17 72.91(15)
C22 Si1 C19 C17 -164.58(15)
C21 Si1 C19 C17 -48.14(18)
Hf1 Si1 C19 C17 71.69(14)
N1 Si1 C19 C11 -69.58(15)
C22 Si1 C19 C11 52.93(17)
C21 Si1 C19 C11 169.37(14)
Hf1 Si1 C19 C11 -70.80(13)
N1 Si1 C19 Hf1 1.23(7)
C22 Si1 C19 Hf1 123.74(9)
C21 Si1 C19 Hf1 -119.83(8)
Si1 N1 C31 C34 -160.21(14)
Hf1 N1 C31 C34 27.1(2)
Si1 N1 C31 C33 -40.5(2)
Hf1 N1 C31 C33 146.79(16)
Si1 N1 C31 C32 80.7(2)
Hf1 N1 C31 C32 -92.0(2)
C5 N2 C41 C42 47.8(3)
Hf1 N2 C41 C42 -142.3(3)
C5 N2 C41 C44 166.9(2)
Hf1 N2 C41 C44 -23.2(4)
C5 N2 C41 C43 -73.0(3)
Hf1 N2 C41 C43 96.8(4)
